data_7201988
loop_
_publ_author_name
'Cao, Rong'
'L\"u, Jian'
'Batten, Stuart R.'

_publ_section_title
;
 Copper 5-sulfoisophthalato quasi-planar squares in coordination
 polymers modulated by alkaline-earth metals: a way to molecular
 squares?
;
_journal_issue 6
_journal_name_full CrystEngComm
_journal_page_first 784
_journal_paper_doi 10.1039/b801887a
_journal_volume 10
_journal_year 2008
_chemical_formula_sum 'C16 H28 Cu2 O25 S2 Sr'
_chemical_formula_weight 899.03
_chemical_name_systematic
;
?
;
_space_group_IT_number 14
_symmetry_cell_setting monoclinic
_symmetry_space_group_name_Hall '-P 2yn'
_symmetry_space_group_name_H-M 'P 1 21/n 1'
_atom_sites_solution_hydrogens geom
_atom_sites_solution_primary direct
_atom_sites_solution_secondary difmap
_audit_creation_method SHELXL-97
_cell_angle_alpha 90.00
_cell_angle_beta 98.42
_cell_angle_gamma 90.00
_cell_formula_units_Z 4
_cell_length_a 7.15990(10)
_cell_length_b 19.4285(2)
_cell_length_c 21.3245(3)
_cell_measurement_temperature 293(2)
_cell_volume 2934.39(7)
_computing_cell_refinement 'SADABS (University of Gottingen, 1996)'
_computing_data_collection 'SADABS (University of Gottingen, 1996)'
_computing_data_reduction 'SADABS (University of Gottingen, 1996)'
_computing_molecular_graphics 'SHELXL-97 (Sheldrick, 1997)'
_computing_publication_material 'SHELXL-97 (Sheldrick, 1997)'
_computing_structure_refinement 'SHELXL-97 (Sheldrick, 1997)'
_computing_structure_solution 'SHELXS-97 (Sheldrick, 1990)'
_diffrn_ambient_temperature 293(2)
_diffrn_measured_fraction_theta_full 0.996
_diffrn_measured_fraction_theta_max 0.996
_diffrn_measurement_device_type
;
Siemens SMART 1K CCD
;
_diffrn_measurement_method dtprofit.ref
_diffrn_radiation_monochromator graphite
_diffrn_radiation_source 'fine-focus sealed tube'
_diffrn_radiation_type MoK\a
_diffrn_radiation_wavelength 0.71073
_diffrn_reflns_av_R_equivalents 0.0813
_diffrn_reflns_av_sigmaI/netI 0.0835
_diffrn_reflns_limit_h_max 7
_diffrn_reflns_limit_h_min -8
_diffrn_reflns_limit_k_max 18
_diffrn_reflns_limit_k_min -23
_diffrn_reflns_limit_l_max 26
_diffrn_reflns_limit_l_min -23
_diffrn_reflns_number 15936
_diffrn_reflns_theta_full 25.75
_diffrn_reflns_theta_max 25.75
_diffrn_reflns_theta_min 1.42
_diffrn_standards_decay_% 0
_diffrn_standards_interval_count 0
_diffrn_standards_interval_time .
_diffrn_standards_number 0
_exptl_absorpt_coefficient_mu 3.493
_exptl_absorpt_correction_T_max 0.351
_exptl_absorpt_correction_T_min 0.296
_exptl_absorpt_correction_type multi-scan
_exptl_crystal_colour blue
_exptl_crystal_density_diffrn 1.985
_exptl_crystal_density_method 'not measured'
_exptl_crystal_description hexa-prism
_exptl_crystal_F_000 1720
_exptl_crystal_size_max 0.5
_exptl_crystal_size_mid 0.3
_exptl_crystal_size_min 0.3
_refine_diff_density_max 0.980
_refine_diff_density_min -1.629
_refine_diff_density_rms 0.202
_refine_ls_extinction_method none
_refine_ls_goodness_of_fit_ref 1.073
_refine_ls_hydrogen_treatment none
_refine_ls_matrix_type full
_refine_ls_number_parameters 416
_refine_ls_number_reflns 5593
_refine_ls_number_restraints 0
_refine_ls_restrained_S_all 1.073
_refine_ls_R_factor_all 0.1202
_refine_ls_R_factor_gt 0.0849
_refine_ls_shift/su_max 0.000
_refine_ls_shift/su_mean 0.000
_refine_ls_structure_factor_coef Fsqd
_refine_ls_weighting_details 'calc w=1/[\s^2^(Fo^2^)+(0.0573P)^2^+50.7092P] where P=(Fo^2^+2Fc^2^)/3'
_refine_ls_weighting_scheme calc
_refine_ls_wR_factor_gt 0.1790
_refine_ls_wR_factor_ref 0.2012
_reflns_number_gt 4212
_reflns_number_total 5593
_reflns_threshold_expression >2sigma(I)
_cod_data_source_file b801887a.txt
_cod_data_source_block 2b
_cod_depositor_comments
;
The following automatic conversions were performed:
'_exptl_absorpt_correction_type' value 'Multi-scan' changed to
'multi-scan' according to
'/home/saulius/struct/CIF-dictionaries/cif_core.dic' dictionary named
'cif_core.dic' version 2.4.1 from 2010-06-29.

Automatic conversion script
Id: cif_fix_enum 1527 2010-12-29 10:47:43Z saulius 
;
_cod_original_cell_volume 2934.40(7)
_cod_original_sg_symbol_H-M P2(1)/n
_cod_database_code 7201988

loop_
_symmetry_equiv_pos_as_xyz
'x, y, z'
'-x+1/2, y+1/2, -z+1/2'
'-x, -y, -z'
'x-1/2, -y-1/2, z-1/2'

loop_
_atom_site_label
_atom_site_type_symbol
_atom_site_fract_x
_atom_site_fract_y
_atom_site_fract_z
_atom_site_U_iso_or_equiv
_atom_site_adp_type
_atom_site_occupancy
_atom_site_symmetry_multiplicity
_atom_site_calc_flag
_atom_site_refinement_flags
_atom_site_disorder_assembly
_atom_site_disorder_group
Sr1 Sr 0.11144(13) 0.00897(4) 0.36684(4) 0.0192(2) Uani 1 1 d . . .
Cu2 Cu -0.05291(17) 0.00060(6) 0.17446(5) 0.0207(3) Uani 1 1 d . . .
S2 S 0.0590(3) -0.35571(12) 0.12738(11) 0.0165(8) Uani 0.956(11) 1 d P . .
S1 S 0.0368(3) 0.35649(11) 0.11585(10) 0.0175(5) Uani 1 1 d . . .
O6 O -0.0566(10) 0.0993(3) 0.1731(3) 0.0246(15) Uani 1 1 d . . .
O7 O -0.0014(12) 0.0898(3) 0.2778(3) 0.0356(19) Uani 1 1 d . . .
O3 O 0.0985(10) 0.4255(3) 0.1330(3) 0.0241(15) Uani 1 1 d . . .
O11 O -0.0444(10) -0.0978(3) 0.1802(3) 0.0273(16) Uani 1 1 d . . .
O7W O 0.0202(10) -0.0984(4) 0.4313(3) 0.0306(17) Uani 1 1 d . . .
O10W O -0.1573(12) -0.0086(4) 0.0643(4) 0.042(2) Uani 1 1 d . . .
O9W O -0.3201(11) 0.0002(4) 0.1908(4) 0.0340(17) Uani 1 1 d . . .
O8W O 0.2209(11) 0.0018(4) 0.1687(4) 0.045(2) Uani 1 1 d . . .
O11W O 0.9078(14) 0.1025(5) -0.0223(4) 0.057(3) Uani 1 1 d . . .
C11 C 0.0175(14) -0.2374(5) 0.1899(4) 0.020(2) Uani 1 1 d . . .
H11A H 0.0177 -0.2167 0.1506 0.024 Uiso 1 1 calc R . .
O6W O -0.0830(12) 0.0732(5) 0.4393(4) 0.049(2) Uani 1 1 d . . .
C6 C -0.0257(14) 0.2016(5) 0.2340(4) 0.020(2) Uani 1 1 d . . .
C2 C -0.0048(13) 0.3052(5) 0.2970(4) 0.0177(19) Uani 1 1 d . . .
C15 C -0.0096(14) -0.1210(5) 0.2366(4) 0.021(2) Uani 1 1 d . . .
C14 C 0.0112(13) -0.3011(5) 0.3073(4) 0.0167(19) Uani 1 1 d . . .
O5W O -0.2586(12) -0.0076(4) 0.3312(4) 0.045(2) Uani 1 1 d . . .
C1 C -0.0292(13) 0.2346(5) 0.2914(4) 0.021(2) Uani 1 1 d . . .
H1A H -0.0483 0.2090 0.3268 0.026 Uiso 1 1 calc R . .
C10 C 0.0001(13) -0.1976(4) 0.2428(4) 0.0175(19) Uani 1 1 d . . .
C7 C 0.0106(14) 0.3381(5) 0.3614(5) 0.025(2) Uani 1 1 d . . .
C13 C 0.0352(14) -0.3410(5) 0.2542(4) 0.019(2) Uani 1 1 d . . .
H13A H 0.0512 -0.3884 0.2578 0.023 Uiso 1 1 calc R . .
O4 O 0.0774(15) 0.3976(4) 0.3692(4) 0.055(3) Uani 1 1 d . . .
C8 C -0.0284(14) 0.1242(5) 0.2290(5) 0.022(2) Uani 1 1 d . . .
C12 C 0.0346(13) -0.3084(5) 0.1961(4) 0.0177(19) Uani 1 1 d . . .
C4 C 0.0122(14) 0.3104(4) 0.1868(4) 0.0173(19) Uani 1 1 d . . .
C5 C -0.0083(13) 0.2409(5) 0.1805(4) 0.019(2) Uani 1 1 d . . .
H5A H -0.0107 0.2200 0.1412 0.023 Uiso 1 1 calc R . .
C9 C -0.0038(14) -0.2303(5) 0.3012(4) 0.021(2) Uani 1 1 d . . .
H9A H -0.0167 -0.2038 0.3367 0.025 Uiso 1 1 calc R . .
C3 C 0.0157(14) 0.3435(5) 0.2431(4) 0.020(2) Uani 1 1 d . . .
H3A H 0.0315 0.3910 0.2456 0.025 Uiso 1 1 calc R . .
O12 O 0.0212(12) -0.0841(4) 0.2830(3) 0.0360(19) Uani 1 1 d . . .
O2 O 0.1721(10) 0.3175(4) 0.0854(3) 0.0268(16) Uani 1 1 d . . .
O4W O 0.3007(11) 0.0208(4) 0.4849(4) 0.0376(19) Uani 1 1 d . . .
O5 O -0.0469(11) 0.3031(4) 0.4043(3) 0.0310(17) Uani 1 1 d . . .
O1 O -0.1514(10) 0.3552(4) 0.0778(3) 0.0297(17) Uani 1 1 d . . .
C16 C 0.0159(13) -0.3354(5) 0.3699(4) 0.019(2) Uani 1 1 d . . .
O14 O -0.0213(11) -0.2976(3) 0.4148(3) 0.0285(17) Uani 1 1 d . . .
O13 O 0.0512(11) -0.3976(4) 0.3756(3) 0.0317(17) Uani 1 1 d . . .
O10 O -0.1133(11) -0.3407(4) 0.0832(3) 0.0331(18) Uani 1 1 d . . .
O9 O 0.0749(11) -0.4274(3) 0.1462(3) 0.0294(17) Uani 1 1 d . . .
O8 O 0.2256(12) -0.3312(4) 0.1038(3) 0.041(2) Uani 1 1 d . . .
Cu1 Cu -0.00891(19) 0.31171(6) 0.49423(5) 0.0254(3) Uani 1 1 d . . .
O3W O -0.0410(11) 0.4133(4) 0.5020(3) 0.0340(19) Uani 1 1 d . . .
O2W O -0.3118(10) 0.2766(4) 0.4903(3) 0.0318(17) Uani 1 1 d . . .
O1W O 0.1863(16) 0.2404(5) 0.4936(4) 0.070(3) Uani 1 1 d . . .

loop_
_atom_site_aniso_label
_atom_site_aniso_U_11
_atom_site_aniso_U_22
_atom_site_aniso_U_33
_atom_site_aniso_U_23
_atom_site_aniso_U_13
_atom_site_aniso_U_12
Sr1 0.0201(5) 0.0189(4) 0.0183(4) 0.0017(4) 0.0013(3) 0.0010(4)
Cu2 0.0229(6) 0.0130(6) 0.0253(6) -0.0010(5) 0.0003(5) 0.0002(5)
S2 0.0176(15) 0.0167(13) 0.0150(13) -0.0024(9) 0.0016(9) -0.0014(9)
S1 0.0195(13) 0.0170(11) 0.0154(11) 0.0008(9) 0.0004(9) -0.0002(9)
O6 0.037(4) 0.013(3) 0.024(4) -0.001(3) 0.005(3) -0.001(3)
O7 0.057(6) 0.018(4) 0.028(4) 0.006(3) -0.009(4) 0.000(3)
O3 0.024(4) 0.019(3) 0.030(4) 0.001(3) 0.007(3) -0.006(3)
O11 0.039(5) 0.015(3) 0.024(4) -0.001(3) -0.004(3) 0.002(3)
O7W 0.029(4) 0.035(4) 0.027(4) 0.005(3) 0.003(3) -0.002(3)
O10W 0.054(6) 0.039(5) 0.029(4) -0.002(3) -0.002(4) -0.004(4)
O9W 0.033(4) 0.025(4) 0.046(5) -0.001(3) 0.012(4) -0.001(3)
O8W 0.033(5) 0.026(4) 0.079(6) -0.004(4) 0.021(4) 0.003(3)
O11W 0.066(7) 0.042(5) 0.063(6) 0.001(4) 0.011(5) 0.001(5)
C11 0.023(5) 0.018(5) 0.019(5) 0.000(4) 0.003(4) 0.005(4)
O6W 0.044(5) 0.069(6) 0.032(4) -0.012(4) -0.002(4) 0.020(5)
C6 0.019(5) 0.018(5) 0.021(5) 0.003(4) -0.008(4) -0.002(4)
C2 0.017(5) 0.019(5) 0.015(4) 0.000(4) -0.004(4) 0.003(4)
C15 0.020(5) 0.019(5) 0.022(5) -0.002(4) -0.006(4) 0.001(4)
C14 0.017(5) 0.018(5) 0.014(4) -0.004(4) 0.000(4) 0.003(4)
O5W 0.032(5) 0.056(5) 0.051(5) 0.001(4) 0.014(4) -0.004(4)
C1 0.015(5) 0.027(5) 0.022(5) 0.003(4) 0.002(4) 0.000(4)
C10 0.012(5) 0.014(4) 0.025(5) -0.001(4) -0.001(4) -0.002(3)
C7 0.020(6) 0.029(6) 0.026(5) -0.008(4) -0.001(4) -0.007(4)
C13 0.021(5) 0.018(5) 0.018(5) 0.003(4) 0.000(4) -0.001(4)
O4 0.095(8) 0.041(5) 0.030(4) -0.012(4) 0.015(5) -0.036(5)
C8 0.024(5) 0.016(5) 0.027(5) 0.003(4) 0.002(4) -0.001(4)
C12 0.013(5) 0.021(5) 0.019(5) -0.003(4) 0.001(4) -0.003(4)
C4 0.022(5) 0.013(4) 0.017(4) 0.001(3) 0.003(4) -0.001(4)
C5 0.021(5) 0.018(5) 0.019(5) -0.001(4) 0.002(4) 0.000(4)
C9 0.027(6) 0.019(5) 0.016(5) -0.007(4) 0.000(4) 0.003(4)
C3 0.021(5) 0.013(4) 0.025(5) 0.000(4) -0.005(4) 0.000(4)
O12 0.058(6) 0.022(4) 0.024(4) -0.011(3) -0.005(4) 0.001(3)
O2 0.023(4) 0.030(4) 0.029(4) 0.002(3) 0.010(3) 0.000(3)
O4W 0.030(4) 0.045(5) 0.036(4) -0.006(4) 0.001(3) -0.003(4)
O5 0.049(5) 0.029(4) 0.015(3) 0.003(3) 0.004(3) -0.009(3)
O1 0.023(4) 0.033(4) 0.029(4) 0.005(3) -0.007(3) -0.001(3)
C16 0.021(5) 0.018(5) 0.017(5) -0.001(4) 0.000(4) -0.006(4)
O14 0.047(5) 0.025(4) 0.013(3) -0.001(3) 0.001(3) 0.006(3)
O13 0.043(5) 0.023(4) 0.031(4) 0.005(3) 0.010(3) 0.007(3)
O10 0.032(4) 0.036(4) 0.028(4) -0.002(3) -0.010(3) 0.006(3)
O9 0.037(5) 0.018(3) 0.035(4) -0.001(3) 0.009(3) 0.001(3)
O8 0.041(5) 0.056(5) 0.026(4) -0.008(4) 0.008(4) -0.017(4)
Cu1 0.0369(8) 0.0241(7) 0.0154(6) 0.0012(5) 0.0043(5) 0.0034(5)
O3W 0.051(6) 0.023(4) 0.028(4) 0.002(3) 0.003(4) -0.002(3)
O2W 0.030(4) 0.039(4) 0.026(4) 0.002(3) 0.004(3) -0.009(3)
O1W 0.096(8) 0.085(7) 0.028(5) 0.002(5) 0.009(5) 0.070(6)

loop_
_atom_type_symbol
_atom_type_description
_atom_type_scat_dispersion_real
_atom_type_scat_dispersion_imag
_atom_type_scat_source
C C 0.0033 0.0016 'International Tables Vol C Tables 4.2.6.8 and 6.1.1.4'
H H 0.0000 0.0000 'International Tables Vol C Tables 4.2.6.8 and 6.1.1.4'
O O 0.0106 0.0060 'International Tables Vol C Tables 4.2.6.8 and 6.1.1.4'
S S 0.1246 0.1234 'International Tables Vol C Tables 4.2.6.8 and 6.1.1.4'
Cu Cu 0.3201 1.2651 'International Tables Vol C Tables 4.2.6.8 and 6.1.1.4'
Sr Sr -1.5307 3.2498 'International Tables Vol C Tables 4.2.6.8 and 6.1.1.4'

loop_
_geom_angle_atom_site_label_1
_geom_angle_atom_site_label_2
_geom_angle_atom_site_label_3
_geom_angle
_geom_angle_site_symmetry_1
_geom_angle_site_symmetry_3
_geom_angle_publ_flag
O7 Sr1 O6W 90.4(3) . . ?
O7 Sr1 O12 83.9(2) . . ?
O6W Sr1 O12 131.6(3) . . ?
O7 Sr1 O9 79.0(2) . 2 ?
O6W Sr1 O9 112.7(3) . 2 ?
O12 Sr1 O9 113.1(2) . 2 ?
O7 Sr1 O7W 144.6(2) . . ?
O6W Sr1 O7W 82.7(3) . . ?
O12 Sr1 O7W 75.4(2) . . ?
O9 Sr1 O7W 135.5(2) 2 . ?
O7 Sr1 O3 123.6(2) . 2_545 ?
O6W Sr1 O3 143.2(2) . 2_545 ?
O12 Sr1 O3 71.6(2) . 2_545 ?
O9 Sr1 O3 66.5(2) 2 2_545 ?
O7W Sr1 O3 76.6(2) . 2_545 ?
O7 Sr1 O5W 70.3(3) . . ?
O6W Sr1 O5W 67.9(3) . . ?
O12 Sr1 O5W 65.0(3) . . ?
O9 Sr1 O5W 149.3(2) 2 . ?
O7W Sr1 O5W 75.0(2) . . ?
O3 Sr1 O5W 132.6(2) 2_545 . ?
O7 Sr1 O4W 135.9(2) . . ?
O6W Sr1 O4W 68.7(2) . . ?
O12 Sr1 O4W 139.1(2) . . ?
O9 Sr1 O4W 74.7(2) 2 . ?
O7W Sr1 O4W 73.0(2) . . ?
O3 Sr1 O4W 76.3(2) 2_545 . ?
O5W Sr1 O4W 128.4(2) . . ?
O7 Sr1 S2 72.46(18) . 2 ?
O6W Sr1 S2 92.0(2) . 2 ?
O12 Sr1 S2 130.63(19) . 2 ?
O9 Sr1 S2 21.44(15) 2 2 ?
O7W Sr1 S2 142.12(16) . 2 ?
O3 Sr1 S2 86.29(15) 2_545 2 ?
O5W Sr1 S2 137.09(19) . 2 ?
O4W Sr1 S2 70.15(17) . 2 ?
O11 Cu2 O6 177.2(3) . . ?
O11 Cu2 O8W 89.6(3) . . ?
O6 Cu2 O8W 89.9(3) . . ?
O11 Cu2 O9W 90.4(3) . . ?
O6 Cu2 O9W 89.7(3) . . ?
O8W Cu2 O9W 173.6(4) . . ?
O11 Cu2 O10W 89.4(3) . . ?
O6 Cu2 O10W 93.4(3) . . ?
O8W Cu2 O10W 96.3(4) . . ?
O9W Cu2 O10W 90.1(3) . . ?
O8 S2 O9 112.3(5) . . ?
O8 S2 O10 111.8(5) . . ?
O9 S2 O10 113.2(4) . . ?
O8 S2 C12 107.8(4) . . ?
O9 S2 C12 106.5(4) . . ?
O10 S2 C12 104.7(4) . . ?
O8 S2 Sr1 71.0(4) . 2_545 ?
O9 S2 Sr1 41.2(3) . 2_545 ?
O10 S2 Sr1 131.8(3) . 2_545 ?
C12 S2 Sr1 120.6(3) . 2_545 ?
O3 S1 O2 113.5(4) . . ?
O3 S1 O1 112.3(4) . . ?
O2 S1 O1 111.1(4) . . ?
O3 S1 C4 108.4(4) . . ?
O2 S1 C4 105.7(4) . . ?
O1 S1 C4 105.2(4) . . ?
C8 O6 Cu2 111.5(6) . . ?
C8 O7 Sr1 167.7(7) . . ?
S1 O3 Sr1 141.7(4) . 2 ?
C15 O11 Cu2 114.3(6) . . ?
C10 C11 C12 119.6(8) . . ?
C1 C6 C5 119.1(8) . . ?
C1 C6 C8 121.4(8) . . ?
C5 C6 C8 119.4(8) . . ?
C1 C2 C3 119.0(8) . . ?
C1 C2 C7 119.4(8) . . ?
C3 C2 C7 121.5(8) . . ?
O12 C15 O11 123.2(9) . . ?
O12 C15 C10 121.0(9) . . ?
O11 C15 C10 115.8(8) . . ?
C9 C14 C13 119.3(8) . . ?
C9 C14 C16 121.4(8) . . ?
C13 C14 C16 119.1(8) . . ?
C6 C1 C2 121.0(9) . . ?
C11 C10 C9 119.0(8) . . ?
C11 C10 C15 119.4(8) . . ?
C9 C10 C15 121.5(8) . . ?
O4 C7 O5 124.1(9) . . ?
O4 C7 C2 119.3(9) . . ?
O5 C7 C2 116.5(8) . . ?
C12 C13 C14 118.9(8) . . ?
O7 C8 O6 124.6(9) . . ?
O7 C8 C6 119.0(9) . . ?
O6 C8 C6 116.4(8) . . ?
C13 C12 C11 121.6(8) . . ?
C13 C12 S2 121.1(7) . . ?
C11 C12 S2 117.3(7) . . ?
C3 C4 C5 122.9(8) . . ?
C3 C4 S1 121.3(7) . . ?
C5 C4 S1 115.9(7) . . ?
C4 C5 C6 119.0(8) . . ?
C14 C9 C10 121.5(8) . . ?
C4 C3 C2 119.0(8) . . ?
C15 O12 Sr1 169.4(7) . . ?
C7 O5 Cu1 132.2(6) . . ?
O13 C16 O14 123.8(8) . . ?
O13 C16 C14 120.2(8) . . ?
O14 C16 C14 116.0(8) . . ?
C16 O14 Cu1 132.0(6) . 3_556 ?
S2 O9 Sr1 117.3(4) . 2_545 ?
O5 Cu1 O14 166.7(3) . 3_556 ?
O5 Cu1 O1W 85.8(3) . . ?
O14 Cu1 O1W 86.1(3) 3_556 . ?
O5 Cu1 O3W 99.7(3) . . ?
O14 Cu1 O3W 93.1(3) 3_556 . ?
O1W Cu1 O3W 141.8(5) . . ?
O5 Cu1 O2W 86.6(3) . . ?
O14 Cu1 O2W 87.7(3) 3_556 . ?
O1W Cu1 O2W 117.7(4) . . ?
O3W Cu1 O2W 100.3(3) . . ?

loop_
_geom_bond_atom_site_label_1
_geom_bond_atom_site_label_2
_geom_bond_distance
_geom_bond_site_symmetry_2
_geom_bond_publ_flag
Sr1 O7 2.505(7) . ?
Sr1 O6W 2.552(8) . ?
Sr1 O12 2.558(7) . ?
Sr1 O9 2.614(7) 2 ?
Sr1 O7W 2.632(7) . ?
Sr1 O3 2.634(6) 2_545 ?
Sr1 O5W 2.667(8) . ?
Sr1 O4W 2.688(8) . ?
Cu2 O11 1.917(6) . ?
Cu2 O6 1.918(6) . ?
Cu2 O8W 1.982(8) . ?
Cu2 O9W 1.994(7) . ?
Cu2 O10W 2.365(8) . ?
S2 O8 1.442(8) . ?
S2 O9 1.449(7) . ?
S2 O10 1.467(7) . ?
S2 C12 1.759(9) . ?
S1 O3 1.443(7) . ?
S1 O2 1.456(7) . ?
S1 O1 1.468(7) . ?
S1 C4 1.788(9) . ?
O6 C8 1.275(11) . ?
O7 C8 1.229(11) . ?
O3 Sr1 2.634(6) 2 ?
O11 C15 1.275(11) . ?
C11 C10 1.387(12) . ?
C11 C12 1.389(13) . ?
C6 C1 1.387(13) . ?
C6 C5 1.392(13) . ?
C6 C8 1.507(13) . ?
C2 C1 1.385(13) . ?
C2 C3 1.396(13) . ?
C2 C7 1.503(12) . ?
C15 O12 1.216(11) . ?
C15 C10 1.495(12) . ?
C14 C9 1.384(13) . ?
C14 C13 1.404(12) . ?
C14 C16 1.489(12) . ?
C10 C9 1.402(13) . ?
C7 O4 1.253(12) . ?
C7 O5 1.256(12) . ?
C13 C12 1.391(12) . ?
C4 C3 1.359(13) . ?
C4 C5 1.364(12) . ?
O5 Cu1 1.905(6) . ?
C16 O13 1.237(11) . ?
C16 O14 1.264(11) . ?
O14 Cu1 1.941(6) 3_556 ?
O9 Sr1 2.614(7) 2_545 ?
Cu1 O14 1.941(6) 3_556 ?
Cu1 O1W 1.969(8) . ?
Cu1 O3W 1.997(7) . ?
Cu1 O2W 2.263(7) . ?
Cu1 O5 1.905(6) . ?
